data_7160220
loop_
_publ_author_name
'Dolas, Atul Jankiram'
'Yadav, Jyothi'
'Nagare, Yadav Kacharu'
'Rangan, Krishnan'
'Iype, Eldhose'
'Kumar, Indresh'

_publ_section_title
;
 Enantioselective synthesis of &#xF061;-(3-pyrrolyl)methanamines with
 aza-tetrasubstituted center under metal-free conditions
;
_journal_name_full 'Organic &amp; Biomolecular Chemistry'
_journal_paper_doi 10.1039/D4OB01729C
_journal_year 2024
_chemical_absolute_configuration unk
_chemical_formula_moiety 'C20 H18 N2 O'
_chemical_formula_sum 'C20 H18 N2 O'
_chemical_formula_weight 302.36
_space_group_crystal_system trigonal
_space_group_IT_number 145
_space_group_name_Hall 'P 32'
_space_group_name_H-M_alt 'P 32'
_atom_sites_solution_hydrogens geom
_atom_sites_solution_primary dual
_audit_creation_date 2021-09-22
_audit_creation_method
;
Olex2 1.3
(compiled 2020.11.12 svn.r5f609507 for OlexSys, GUI svn.r6272)
;
_audit_update_record
;
2022-04-09 deposited with the CCDC.	2024-11-06 downloaded from the CCDC.
;
_cell_angle_alpha 90
_cell_angle_beta 90
_cell_angle_gamma 120
_cell_formula_units_Z 9
_cell_length_a 15.2367(5)
_cell_length_b 15.2367(5)
_cell_length_c 18.0166(5)
_cell_measurement_reflns_used 4064
_cell_measurement_temperature 93(2)
_cell_measurement_theta_max 78.3210
_cell_measurement_theta_min 4.1470
_cell_volume 3622.3(2)
_computing_cell_refinement 'CrysAlisPro 1.171.41.93a (Rigaku OD, 2020)'
_computing_data_collection 'CrysAlisPro 1.171.41.93a (Rigaku OD, 2020)'
_computing_data_reduction 'CrysAlisPro 1.171.41.93a (Rigaku OD, 2020)'
_computing_molecular_graphics 'Olex2 1.3 (Dolomanov et al., 2009)'
_computing_publication_material 'Olex2 1.3 (Dolomanov et al., 2009)'
_computing_structure_refinement 'SHELXL 2018/3 (Sheldrick, 2015)'
_computing_structure_solution 'SHELXT 2018/2 (Sheldrick, 2018)'
_diffrn_ambient_temperature 93(2)
_diffrn_detector 'Hybrid Pixel Array Detector'
_diffrn_detector_area_resol_mean 5.8140
_diffrn_measured_fraction_theta_full 1.000
_diffrn_measured_fraction_theta_max 0.972
_diffrn_measurement_details
;
List of Runs (angles in degrees, time in seconds):

  # Type    Start    End  Width  t~exp~   \w     \q     \k     \f   Frames
#--------------------------------------------------------------------------
  1  \w    -18.00  39.00   0.50   16.00    --    0.00  37.00-180.00  114
  2  \w    -47.00  19.00   0.50   16.00    --    0.00 -37.00 120.00  132
  3  \w     38.00 127.00   0.50   65.00    --  107.20 -30.00 -30.00  178
  4  \w     23.00  90.00   0.50   65.00    --  107.20 -30.00-120.00  134
  5  \w     51.00 135.00   0.50   65.00    --  107.20 -82.00-180.00  168
  6  \w    122.00 195.00   0.50   65.00    --  107.20  82.00  30.00  146
  7  \w    107.00 139.00   0.50   65.00    --  107.20 -82.00 120.00   64
  8  \w     20.00  81.00   0.50   65.00    --  107.20 -82.00 120.00  122
;
_diffrn_measurement_device 'four-circle diffractometer'
_diffrn_measurement_device_type 'XtaLAB AFC12 (RINC): Kappa dual home/near'
_diffrn_measurement_method '\w scans'
_diffrn_orient_matrix_type 'CrysAlisPro convention (1999,Acta A55,543-557)'
_diffrn_orient_matrix_UB_11 0.0798981000
_diffrn_orient_matrix_UB_12 -0.0336171000
_diffrn_orient_matrix_UB_13 -0.0028946000
_diffrn_orient_matrix_UB_21 0.0834298000
_diffrn_orient_matrix_UB_22 0.1104856000
_diffrn_orient_matrix_UB_23 -0.0136290000
_diffrn_orient_matrix_UB_31 0.0165776000
_diffrn_orient_matrix_UB_32 0.0169647000
_diffrn_orient_matrix_UB_33 0.0844289000
_diffrn_radiation_monochromator mirror
_diffrn_radiation_probe x-ray
_diffrn_radiation_type 'Cu K\a'
_diffrn_radiation_wavelength 1.54184
_diffrn_reflns_av_R_equivalents 0.0527
_diffrn_reflns_av_unetI/netI 0.0678
_diffrn_reflns_Laue_measured_fraction_full 1.000
_diffrn_reflns_Laue_measured_fraction_max 0.972
_diffrn_reflns_limit_h_max 19
_diffrn_reflns_limit_h_min -17
_diffrn_reflns_limit_k_max 17
_diffrn_reflns_limit_k_min -18
_diffrn_reflns_limit_l_max 22
_diffrn_reflns_limit_l_min -10
_diffrn_reflns_number 14266
_diffrn_reflns_point_group_measured_fraction_full 0.631
_diffrn_reflns_point_group_measured_fraction_max 0.598
_diffrn_reflns_theta_full 67.684
_diffrn_reflns_theta_max 80.158
_diffrn_reflns_theta_min 4.153
_diffrn_source 'micro-focus sealed X-ray tube'
_diffrn_source_type 'Rigaku (Cu) X-ray Source'
_exptl_absorpt_coefficient_mu 0.611
_exptl_absorpt_correction_T_max 1.00000
_exptl_absorpt_correction_T_min 0.75807
_exptl_absorpt_correction_type multi-scan
_exptl_absorpt_process_details
;
CrysAlisPro 1.171.41.93a (Rigaku Oxford Diffraction, 2020)
Empirical absorption correction using spherical harmonics,
implemented in SCALE3 ABSPACK scaling algorithm.
;
_exptl_crystal_colour yellow
_exptl_crystal_colour_primary yellow
_exptl_crystal_density_diffrn 1.247
_exptl_crystal_description block
_exptl_crystal_F_000 1440
_exptl_crystal_size_max 0.15
_exptl_crystal_size_mid 0.05
_exptl_crystal_size_min 0.05
_refine_diff_density_max 0.496
_refine_diff_density_min -0.245
_refine_diff_density_rms 0.073
_refine_ls_abs_structure_details
;
 Classical Flack method preferred over Parsons because s.u. lower.
;
_refine_ls_abs_structure_Flack 0.1(4)
_refine_ls_extinction_method none
_refine_ls_goodness_of_fit_ref 1.043
_refine_ls_hydrogen_treatment constr
_refine_ls_matrix_type full
_refine_ls_number_parameters 625
_refine_ls_number_reflns 6302
_refine_ls_number_restraints 1
_refine_ls_restrained_S_all 1.043
_refine_ls_R_factor_all 0.0776
_refine_ls_R_factor_gt 0.0670
_refine_ls_shift/su_max 0.000
_refine_ls_shift/su_mean 0.000
_refine_ls_structure_factor_coef Fsqd
_refine_ls_weighting_details 'w=1/[\s^2^(Fo^2^)+(0.1200P)^2^+0.5054P] where P=(Fo^2^+2Fc^2^)/3'
_refine_ls_weighting_scheme calc
_refine_ls_wR_factor_gt 0.1747
_refine_ls_wR_factor_ref 0.1859
_reflns_Friedel_coverage 0.230
_reflns_Friedel_fraction_full 0.262
_reflns_Friedel_fraction_max 0.224
_reflns_number_gt 5291
_reflns_number_total 6302
_reflns_threshold_expression 'I > 2\s(I)'
_cod_data_source_file d4ob01729c2.cif
_cod_data_source_block exp_898-ad-28
_cod_original_cell_volume 3622.3(3)
_cod_database_code 7160220
_shelx_shelxl_version_number 2018/3
_chemical_oxdiff_formula 'C20 H18 N2 O'
_shelx_space_group_comment
;
The symmetry employed for this shelxl refinement is uniquely defined
by the following loop, which should always be used as a source of
symmetry information in preference to the above space-group names.
They are only intended as comments.
;
_shelx_estimated_absorpt_t_max 0.970
_shelx_estimated_absorpt_t_min 0.914
_reflns_odcompleteness_completeness 99.85
_reflns_odcompleteness_iscentric 1
_reflns_odcompleteness_theta 71.98
_olex2_refinement_description
;
1. Fixed Uiso
 At 1.2 times of:
  All C(H) groups, All C(H,H) groups, All N(H) groups
 At 1.5 times of:
  All C(H,H,H) groups
2.a Secondary CH2 refined with riding coordinates:
 C119(H11A,H11B), C19(H19A,H19B), C219(H21A,H21B)
2.b Aromatic/amide H refined with riding coordinates:
 N101(H101), N1(H1), N201(H201), C115(H115), C202(H202), C203(H203), C2(H2),
 C114(H114), C15(H15), C113(H113), C18(H18), C210(H210), C21(H21), C204(H204),
 C112(H112), C214(H214), C217(H217), C17(H17), C118(H118), C211(H211),
 C117(H117), C4(H4), C110(H110), C212(H212), C111(H111), C215(H215), C105(H105),
  C102(H102), C213(H213), C218(H218), C3(H3), C14(H14), C5(H5), C13(H13),
 C12(H12), C10(H10), C104(H104), C103(H103), C11(H11)
2.c Idealised Me refined as rotating group:
 C220(H22A,H22B,H22C), C20(H20A,H20B,H20C), C120(H12A,H12B,H12C)
;
_olex2_submission_special_instructions 'No special instructions were received'
_oxdiff_exptl_absorpt_empirical_details
;
Empirical correction (ABSPACK) includes:
- Absorption correction using spherical harmonics
- Frame scaling
;
_oxdiff_exptl_absorpt_empirical_full_max 1.970
_oxdiff_exptl_absorpt_empirical_full_min 0.709

loop_
_space_group_symop_operation_xyz
'x, y, z'
'-y, x-y, z+2/3'
'-x+y, -x, z+1/3'

loop_
_atom_site_label
_atom_site_type_symbol
_atom_site_fract_x
_atom_site_fract_y
_atom_site_fract_z
_atom_site_U_iso_or_equiv
_atom_site_adp_type
_atom_site_occupancy
_atom_site_site_symmetry_order
_atom_site_calc_flag
_atom_site_refinement_flags_posn
_atom_site_refinement_flags_adp
_atom_site_refinement_flags_occupancy
_atom_site_disorder_assembly
_atom_site_disorder_group
O201 O 0.2683(3) 0.6927(3) 0.58620(17) 0.0457(8) Uani 1 1 d . . . . .
O101 O 0.7098(3) 1.2881(3) 0.69616(17) 0.0434(7) Uani 1 1 d . . . . .
O1 O 0.0133(3) 1.0704(3) 0.49936(17) 0.0487(8) Uani 1 1 d . . . . .
N102 N 0.5912(3) 1.4995(3) 0.8274(2) 0.0478(9) Uani 1 1 d . . . . .
N101 N 0.6622(3) 1.2739(3) 0.8888(2) 0.0365(7) Uani 1 1 d . . . . .
H101 H 0.667469 1.294366 0.935103 0.044 Uiso 1 1 calc R U . . .
N1 N 0.0086(3) 1.0440(3) 0.6934(2) 0.0426(9) Uani 1 1 d . . . . .
H1 H 0.013351 1.019292 0.736430 0.051 Uiso 1 1 calc R U . . .
N201 N 0.3245(3) 0.6987(3) 0.77720(19) 0.0364(8) Uani 1 1 d . . . . .
H201 H 0.345255 0.683767 0.818393 0.044 Uiso 1 1 calc R U . . .
C201 C 0.2671(3) 0.7446(3) 0.7744(2) 0.0289(7) Uani 1 1 d . . . . .
C1 C -0.0340(3) 1.1030(3) 0.6843(2) 0.0343(8) Uani 1 1 d . . . . .
N2 N 0.3188(3) 1.1521(4) 0.6608(3) 0.0546(11) Uani 1 1 d . . . . .
C101 C 0.6069(3) 1.1756(3) 0.8667(3) 0.0383(9) Uani 1 1 d . . . . .
C208 C 0.3468(3) 0.6776(3) 0.7020(2) 0.0322(8) Uani 1 1 d . . . . .
C115 C 0.6200(4) 1.4381(4) 0.8616(3) 0.0407(10) Uani 1 1 d . . . . .
H115 H 0.607712 1.417464 0.912088 0.049 Uiso 1 1 calc R U . . .
C8 C 0.0456(3) 1.0262(3) 0.6239(2) 0.0361(9) Uani 1 1 d . . . . .
C116 C 0.6699(4) 1.4107(3) 0.8111(3) 0.0379(9) Uani 1 1 d . . . . .
C207 C 0.2787(3) 0.7058(3) 0.6537(2) 0.0338(8) Uani 1 1 d . . . . .
C209 C 0.3117(3) 0.5648(3) 0.6937(2) 0.0351(9) Uani 1 1 d . . . . .
C16 C 0.1603(4) 1.0861(3) 0.6222(2) 0.0383(9) Uani 1 1 d . . . . .
C202 C 0.2375(3) 0.7834(3) 0.8341(2) 0.0347(8) Uani 1 1 d . . . . .
H202 H 0.258979 0.782228 0.883418 0.042 Uiso 1 1 calc R U . . .
C107 C 0.6826(3) 1.2642(3) 0.7602(2) 0.0356(9) Uani 1 1 d . . . . .
N202 N 0.5961(4) 0.8505(4) 0.6152(3) 0.0664(14) Uani 1 1 d . . . . .
C7 C 0.0053(4) 1.0743(3) 0.5666(2) 0.0369(9) Uani 1 1 d . . . . .
C6 C -0.0386(4) 1.1233(3) 0.6088(2) 0.0381(9) Uani 1 1 d . . . . .
C216 C 0.4561(4) 0.7476(4) 0.6814(3) 0.0421(10) Uani 1 1 d . . . . .
C109 C 0.8280(3) 1.3969(3) 0.8343(2) 0.0347(9) Uani 1 1 d . . . . .
C108 C 0.7118(3) 1.3412(3) 0.8259(2) 0.0328(8) Uani 1 1 d . . . . .
C205 C 0.2355(3) 0.7487(3) 0.7024(2) 0.0368(9) Uani 1 1 d . . . . .
C203 C 0.1756(4) 0.8233(4) 0.8180(3) 0.0418(10) Uani 1 1 d . . . . .
H203 H 0.155053 0.850227 0.857503 0.050 Uiso 1 1 calc R U . . .
C2 C -0.0733(4) 1.1407(4) 0.7376(3) 0.0467(11) Uani 1 1 d . . . . .
H2 H -0.068632 1.130085 0.789089 0.056 Uiso 1 1 calc R U . . .
C106 C 0.6210(4) 1.1650(3) 0.7908(3) 0.0430(10) Uani 1 1 d . . . . .
C114 C 0.8905(4) 1.4874(4) 0.7968(3) 0.0479(11) Uani 1 1 d . . . . .
H114 H 0.861457 1.517786 0.767030 0.057 Uiso 1 1 calc R U . . .
C15 C 0.2208(4) 1.0959(4) 0.6810(3) 0.0445(10) Uani 1 1 d . . . . .
H15 H 0.197510 1.067473 0.728855 0.053 Uiso 1 1 calc R U . . .
C113 C 0.9961(4) 1.5334(5) 0.8032(3) 0.0614(16) Uani 1 1 d . . . . .
H113 H 1.038487 1.595726 0.778589 0.074 Uiso 1 1 calc R U . . .
C18 C 0.3233(4) 1.1817(4) 0.5887(4) 0.0564(13) Uani 1 1 d . . . . .
H18 H 0.383291 1.222586 0.561055 0.068 Uiso 1 1 calc R U . . .
C210 C 0.2110(4) 0.4945(4) 0.7054(3) 0.0441(10) Uani 1 1 d . . . . .
H210 H 0.164906 0.516513 0.719203 0.053 Uiso 1 1 calc R U . . .
C21 C 0.1723(4) 0.7877(4) 0.6881(3) 0.0459(11) Uani 1 1 d . . . . .
H21 H 0.150030 0.788459 0.639005 0.055 Uiso 1 1 calc R U . . .
C204 C 0.1422(4) 0.8256(4) 0.7463(3) 0.0483(11) Uani 1 1 d . . . . .
H204 H 0.099143 0.853027 0.737664 0.058 Uiso 1 1 calc R U . . .
C9 C 0.0033(4) 0.9136(4) 0.6092(3) 0.0551(14) Uani 1 1 d . . . . .
C112 C 1.0386(4) 1.4886(6) 0.8450(3) 0.0628(17) Uani 1 1 d . . . . .
H112 H 1.110190 1.519471 0.848935 0.075 Uiso 1 1 calc R U . . .
C214 C 0.3784(4) 0.5315(4) 0.6731(3) 0.0440(10) Uani 1 1 d . . . . .
H214 H 0.447874 0.579464 0.664775 0.053 Uiso 1 1 calc R U . . .
C217 C 0.5406(4) 0.7797(5) 0.7286(3) 0.0607(15) Uani 1 1 d . . . . .
H217 H 0.540247 0.760573 0.778830 0.073 Uiso 1 1 calc R U . . .
C17 C 0.2273(4) 1.1427(4) 0.5635(3) 0.0492(11) Uani 1 1 d . . . . .
H17 H 0.208078 1.151594 0.515119 0.059 Uiso 1 1 calc R U . . .
C118 C 0.6242(5) 1.5155(4) 0.7559(3) 0.0532(13) Uani 1 1 d . . . . .
H118 H 0.614993 1.556373 0.720463 0.064 Uiso 1 1 calc R U . . .
C211 C 0.1760(5) 0.3900(4) 0.6970(3) 0.0603(15) Uani 1 1 d . . . . .
H211 H 0.106571 0.341384 0.704599 0.072 Uiso 1 1 calc R U . . .
C117 C 0.6737(5) 1.4615(4) 0.7443(3) 0.0520(12) Uani 1 1 d . . . . .
H117 H 0.704831 1.458883 0.699271 0.062 Uiso 1 1 calc R U . . .
C4 C -0.1241(5) 1.2133(5) 0.6389(4) 0.0648(16) Uani 1 1 d . . . . .
H4 H -0.157219 1.249236 0.624057 0.078 Uiso 1 1 calc R U . . .
C110 C 0.8726(4) 1.3535(4) 0.8759(3) 0.0432(10) Uani 1 1 d . . . . .
H110 H 0.831218 1.291651 0.901408 0.052 Uiso 1 1 calc R U . . .
C212 C 0.2452(6) 0.3591(4) 0.6772(3) 0.0608(16) Uani 1 1 d . . . . .
H212 H 0.223066 0.288996 0.672384 0.073 Uiso 1 1 calc R U . . .
C111 C 0.9774(4) 1.3995(5) 0.8808(3) 0.0590(14) Uani 1 1 d . . . . .
H111 H 1.006844 1.368565 0.909507 0.071 Uiso 1 1 calc R U . . .
C119 C 0.5377(5) 1.5456(5) 0.8620(4) 0.0618(15) Uani 1 1 d . . . . .
H11A H 0.496572 1.502727 0.903906 0.074 Uiso 1 1 calc R U . . .
H11B H 0.490904 1.548888 0.825403 0.074 Uiso 1 1 calc R U . . .
C215 C 0.4928(4) 0.7903(5) 0.6125(3) 0.0541(13) Uani 1 1 d . . . . .
H215 H 0.452321 0.779428 0.569580 0.065 Uiso 1 1 calc R U . . .
C105 C 0.5758(5) 1.0698(4) 0.7572(4) 0.0582(14) Uani 1 1 d . . . . .
H105 H 0.586677 1.062268 0.706212 0.070 Uiso 1 1 calc R U . . .
C102 C 0.5460(4) 1.0900(4) 0.9106(4) 0.0563(14) Uani 1 1 d . . . . .
H102 H 0.536641 1.096518 0.961974 0.068 Uiso 1 1 calc R U . . .
C213 C 0.3441(6) 0.4290(4) 0.6649(3) 0.0578(14) Uani 1 1 d . . . . .
H213 H 0.390183 0.407230 0.650467 0.069 Uiso 1 1 calc R U . . .
C218 C 0.6250(5) 0.8457(7) 0.6860(5) 0.084(2) Uani 1 1 d . . . . .
H218 H 0.692644 0.881964 0.703952 0.100 Uiso 1 1 calc R U . . .
C3 C -0.1191(5) 1.1941(5) 0.7129(3) 0.0589(14) Uani 1 1 d . . . . .
H3 H -0.148077 1.218392 0.748343 0.071 Uiso 1 1 calc R U . . .
C14 C -0.0773(5) 0.8403(5) 0.6477(5) 0.074(2) Uani 1 1 d . . . . .
H14 H -0.110449 0.857664 0.684762 0.088 Uiso 1 1 calc R U . . .
C5 C -0.0815(5) 1.1806(5) 0.5861(3) 0.0573(14) Uani 1 1 d . . . . .
H5 H -0.081492 1.196938 0.535208 0.069 Uiso 1 1 calc R U . . .
C13 C -0.1110(6) 0.7346(6) 0.6303(6) 0.095(3) Uani 1 1 d . . . . .
H13 H -0.166213 0.681344 0.656218 0.114 Uiso 1 1 calc R U . . .
C12 C -0.0615(7) 0.7138(7) 0.5757(6) 0.088(3) Uani 1 1 d . . . . .
H12 H -0.083796 0.644925 0.564197 0.105 Uiso 1 1 calc R U . . .
C10 C 0.0491(6) 0.8839(5) 0.5545(4) 0.0672(19) Uani 1 1 d . . . . .
H10 H 0.105303 0.934787 0.527811 0.081 Uiso 1 1 calc R U . . .
C104 C 0.5140(5) 0.9862(4) 0.8015(6) 0.080(2) Uani 1 1 d . . . . .
H104 H 0.480256 0.920440 0.779983 0.096 Uiso 1 1 calc R U . . .
C103 C 0.5009(5) 0.9977(5) 0.8773(5) 0.0682(18) Uani 1 1 d . . . . .
H103 H 0.459355 0.939209 0.906225 0.082 Uiso 1 1 calc R U . . .
C11 C 0.0153(7) 0.7846(6) 0.5386(5) 0.082(3) Uani 1 1 d . . . . .
H11 H 0.047264 0.766854 0.500881 0.099 Uiso 1 1 calc R U . . .
C220 C 0.7379(5) 0.8865(6) 0.5354(4) 0.0678(16) Uani 1 1 d . . . . .
H22A H 0.771937 0.920439 0.489221 0.102 Uiso 1 1 calc R U . . .
H22B H 0.704858 0.812950 0.528784 0.102 Uiso 1 1 calc R U . . .
H22C H 0.787915 0.907487 0.575473 0.102 Uiso 1 1 calc R U . . .
C20 C 0.4133(5) 1.2512(6) 0.7684(4) 0.0763(19) Uani 1 1 d . . . . .
H20A H 0.437927 1.317756 0.745460 0.114 Uiso 1 1 calc R U . . .
H20B H 0.461054 1.256098 0.806848 0.114 Uiso 1 1 calc R U . . .
H20C H 0.346710 1.228329 0.790776 0.114 Uiso 1 1 calc R U . . .
C19 C 0.4047(5) 1.1783(6) 0.7117(4) 0.0720(18) Uani 1 1 d . . . . .
H19A H 0.395084 1.115965 0.736178 0.086 Uiso 1 1 calc R U . . .
H19B H 0.468342 1.207559 0.682696 0.086 Uiso 1 1 calc R U . . .
C219 C 0.6620(6) 0.9144(6) 0.5544(5) 0.081(2) Uani 1 1 d . . . . .
H21A H 0.620036 0.906480 0.510172 0.097 Uiso 1 1 calc R U . . .
H21B H 0.696215 0.986468 0.569674 0.097 Uiso 1 1 calc R U . . .
C120 C 0.6083(8) 1.6490(9) 0.8897(7) 0.136(5) Uani 1 1 d . . . . .
H12A H 0.657153 1.688227 0.850628 0.204 Uiso 1 1 calc R U . . .
H12B H 0.644553 1.644831 0.933215 0.204 Uiso 1 1 calc R U . . .
H12C H 0.569973 1.682504 0.903426 0.204 Uiso 1 1 calc R U . . .

loop_
_atom_site_aniso_label
_atom_site_aniso_U_11
_atom_site_aniso_U_22
_atom_site_aniso_U_33
_atom_site_aniso_U_23
_atom_site_aniso_U_13
_atom_site_aniso_U_12
O201 0.061(2) 0.0526(19) 0.0264(15) -0.0052(13) -0.0063(14) 0.0309(17)
O101 0.057(2) 0.0512(18) 0.0298(15) -0.0051(14) -0.0047(14) 0.0324(17)
O1 0.071(2) 0.065(2) 0.0276(16) -0.0105(14) -0.0114(14) 0.047(2)
N102 0.057(2) 0.054(2) 0.047(2) -0.0008(18) 0.0020(19) 0.039(2)
N101 0.0415(19) 0.0343(17) 0.0325(18) 0.0032(14) 0.0035(14) 0.0181(15)
N1 0.054(2) 0.049(2) 0.0285(17) 0.0098(15) -0.0005(15) 0.0288(19)
N201 0.044(2) 0.051(2) 0.0248(16) -0.0062(14) -0.0043(14) 0.0316(18)
C201 0.0304(18) 0.0305(18) 0.0257(18) 0.0006(14) -0.0005(14) 0.0151(15)
C1 0.035(2) 0.0261(18) 0.035(2) 0.0006(15) 0.0006(16) 0.0108(16)
N2 0.042(2) 0.063(3) 0.058(3) 0.005(2) 0.0031(19) 0.026(2)
C101 0.033(2) 0.033(2) 0.047(2) 0.0036(18) 0.0005(18) 0.0154(17)
C208 0.036(2) 0.039(2) 0.0233(18) -0.0016(15) 0.0013(15) 0.0198(17)
C115 0.045(2) 0.052(3) 0.034(2) 0.0013(18) 0.0025(18) 0.031(2)
C8 0.043(2) 0.038(2) 0.0298(19) -0.0047(16) -0.0080(16) 0.0219(18)
C116 0.042(2) 0.035(2) 0.039(2) 0.0004(17) 0.0007(18) 0.0203(18)
C207 0.040(2) 0.034(2) 0.0238(19) -0.0026(15) -0.0027(15) 0.0149(17)
C209 0.046(2) 0.040(2) 0.0204(17) 0.0001(15) -0.0009(15) 0.0217(19)
C16 0.048(2) 0.037(2) 0.034(2) -0.0042(16) -0.0017(18) 0.024(2)
C202 0.037(2) 0.040(2) 0.0275(19) -0.0018(16) -0.0010(15) 0.0199(18)
C107 0.037(2) 0.038(2) 0.036(2) -0.0005(17) -0.0031(16) 0.0221(18)
N202 0.045(2) 0.064(3) 0.074(4) 0.012(3) 0.012(2) 0.015(2)
C7 0.048(2) 0.041(2) 0.0278(19) -0.0036(16) -0.0061(17) 0.028(2)
C6 0.054(3) 0.040(2) 0.031(2) 0.0023(17) 0.0029(18) 0.032(2)
C216 0.042(2) 0.040(2) 0.040(2) -0.0033(18) 0.0033(19) 0.017(2)
C109 0.037(2) 0.0325(19) 0.031(2) -0.0070(16) 0.0033(16) 0.0145(17)
C108 0.035(2) 0.0306(19) 0.031(2) 0.0021(15) 0.0021(15) 0.0150(16)
C205 0.039(2) 0.041(2) 0.030(2) -0.0032(16) -0.0048(17) 0.0190(18)
C203 0.046(2) 0.047(2) 0.040(2) -0.0003(19) 0.0059(19) 0.029(2)
C2 0.047(3) 0.047(3) 0.037(2) -0.0003(19) 0.0102(19) 0.017(2)
C106 0.038(2) 0.035(2) 0.054(3) -0.0062(19) -0.006(2) 0.0172(19)
C114 0.043(2) 0.043(2) 0.048(3) 0.003(2) 0.008(2) 0.015(2)
C15 0.040(2) 0.055(3) 0.039(2) -0.001(2) 0.0003(18) 0.025(2)
C113 0.036(2) 0.058(3) 0.060(3) -0.008(3) 0.007(2) 0.001(2)
C18 0.049(3) 0.053(3) 0.070(4) 0.006(3) 0.012(3) 0.028(2)
C210 0.048(3) 0.041(2) 0.036(2) 0.0057(18) 0.0076(19) 0.017(2)
C21 0.045(2) 0.057(3) 0.039(2) 0.005(2) -0.0067(19) 0.029(2)
C204 0.052(3) 0.058(3) 0.048(3) 0.002(2) 0.001(2) 0.037(3)
C9 0.053(3) 0.043(3) 0.072(4) -0.013(2) -0.038(3) 0.025(2)
C112 0.036(2) 0.098(5) 0.040(3) -0.015(3) -0.001(2) 0.023(3)
C214 0.058(3) 0.053(3) 0.033(2) -0.0047(19) -0.0058(19) 0.037(2)
C217 0.040(3) 0.085(4) 0.042(3) -0.018(3) -0.001(2) 0.020(3)
C17 0.058(3) 0.056(3) 0.042(3) 0.006(2) 0.000(2) 0.036(3)
C118 0.071(3) 0.057(3) 0.047(3) 0.011(2) 0.012(2) 0.043(3)
C211 0.074(4) 0.040(3) 0.045(3) 0.010(2) 0.006(3) 0.012(3)
C117 0.074(4) 0.054(3) 0.042(3) 0.009(2) 0.017(2) 0.043(3)
C4 0.084(4) 0.068(4) 0.070(4) 0.011(3) 0.017(3) 0.059(4)
C110 0.045(2) 0.055(3) 0.035(2) -0.001(2) 0.0023(18) 0.029(2)
C212 0.110(5) 0.044(3) 0.038(3) -0.002(2) -0.004(3) 0.045(3)
C111 0.049(3) 0.094(4) 0.039(3) -0.008(3) -0.001(2) 0.040(3)
C119 0.064(3) 0.083(4) 0.063(4) -0.001(3) 0.005(3) 0.055(3)
C215 0.042(3) 0.063(3) 0.058(3) 0.009(2) 0.009(2) 0.027(2)
C105 0.053(3) 0.043(3) 0.074(4) -0.013(3) -0.013(3) 0.020(2)
C102 0.045(3) 0.040(3) 0.082(4) 0.017(3) 0.011(3) 0.020(2)
C213 0.091(4) 0.051(3) 0.046(3) 0.000(2) -0.002(3) 0.046(3)
C218 0.033(3) 0.099(5) 0.087(5) -0.024(4) -0.001(3) 0.009(3)
C3 0.060(3) 0.061(3) 0.062(3) -0.005(3) 0.017(3) 0.035(3)
C14 0.049(3) 0.045(3) 0.121(6) 0.006(3) -0.024(3) 0.019(3)
C5 0.078(4) 0.069(3) 0.053(3) 0.013(2) 0.011(3) 0.058(3)
C13 0.057(4) 0.065(4) 0.129(8) 0.006(5) -0.034(4) 0.006(4)
C12 0.091(6) 0.069(5) 0.123(7) -0.024(5) -0.054(5) 0.055(5)
C10 0.090(4) 0.062(3) 0.074(4) -0.036(3) -0.048(4) 0.057(4)
C104 0.052(3) 0.026(2) 0.143(7) -0.010(3) -0.007(4) 0.006(2)
C103 0.055(3) 0.041(3) 0.100(5) 0.016(3) 0.019(3) 0.017(3)
C11 0.090(5) 0.055(4) 0.116(6) -0.037(4) -0.061(5) 0.047(4)
C220 0.055(3) 0.079(4) 0.064(4) 0.006(3) 0.002(3) 0.030(3)
C20 0.061(4) 0.066(4) 0.087(5) -0.002(4) -0.025(3) 0.021(3)
C19 0.045(3) 0.091(5) 0.075(4) -0.003(4) -0.012(3) 0.030(3)
C219 0.062(4) 0.076(5) 0.098(6) 0.009(4) 0.019(4) 0.030(4)
C120 0.115(7) 0.177(11) 0.179(10) -0.127(9) -0.076(7) 0.120(8)

loop_
_atom_type_symbol
_atom_type_description
_atom_type_scat_dispersion_real
_atom_type_scat_dispersion_imag
_atom_type_scat_source
C C 0.0181 0.0091 'International Tables Vol C Tables 4.2.6.8 and 6.1.1.4'
H H 0.0000 0.0000 'International Tables Vol C Tables 4.2.6.8 and 6.1.1.4'
N N 0.0311 0.0180 'International Tables Vol C Tables 4.2.6.8 and 6.1.1.4'
O O 0.0492 0.0322 'International Tables Vol C Tables 4.2.6.8 and 6.1.1.4'

loop_
_geom_angle_atom_site_label_1
_geom_angle_atom_site_label_2
_geom_angle_atom_site_label_3
_geom_angle
_geom_angle_site_symmetry_1
_geom_angle_site_symmetry_3
_geom_angle_publ_flag
C115 N102 C119 126.0(5) . . ?
C118 N102 C115 109.5(4) . . ?
C118 N102 C119 124.4(5) . . ?
C101 N101 H101 124.3 . . ?
C101 N101 C108 111.3(4) . . ?
C108 N101 H101 124.3 . . ?
C1 N1 H1 123.9 . . ?
C1 N1 C8 112.2(3) . . ?
C8 N1 H1 123.9 . . ?
C201 N201 H201 124.6 . . ?
C201 N201 C208 110.8(3) . . ?
C208 N201 H201 124.6 . . ?
N201 C201 C202 127.5(4) . . ?
N201 C201 C205 112.4(4) . . ?
C205 C201 C202 120.1(4) . . ?
N1 C1 C6 110.8(4) . . ?
N1 C1 C2 129.4(4) . . ?
C2 C1 C6 119.8(4) . . ?
C15 N2 C18 108.8(4) . . ?
C15 N2 C19 123.6(5) . . ?
C18 N2 C19 127.5(5) . . ?
N101 C101 C106 111.5(4) . . ?
N101 C101 C102 127.9(5) . . ?
C106 C101 C102 120.5(5) . . ?
N201 C208 C207 101.2(3) . . ?
N201 C208 C209 110.3(3) . . ?
N201 C208 C216 111.5(4) . . ?
C209 C208 C207 110.2(3) . . ?
C216 C208 C207 108.5(3) . . ?
C216 C208 C209 114.4(4) . . ?
N102 C115 H115 125.5 . . ?
N102 C115 C116 109.0(4) . . ?
C116 C115 H115 125.5 . . ?
N1 C8 C16 110.1(3) . . ?
N1 C8 C7 101.8(3) . . ?
N1 C8 C9 112.0(4) . . ?
C16 C8 C7 108.0(4) . . ?
C16 C8 C9 112.6(4) . . ?
C9 C8 C7 111.7(3) . . ?
C115 C116 C108 126.0(4) . . ?
C115 C116 C117 105.9(4) . . ?
C117 C116 C108 128.1(4) . . ?
O201 C207 C208 123.6(4) . . ?
O201 C207 C205 128.8(4) . . ?
C205 C207 C208 107.6(3) . . ?
C210 C209 C208 119.1(4) . . ?
C210 C209 C214 119.2(4) . . ?
C214 C209 C208 121.7(4) . . ?
C15 C16 C8 124.3(4) . . ?
C15 C16 C17 105.7(4) . . ?
C17 C16 C8 130.0(4) . . ?
C201 C202 H202 121.4 . . ?
C203 C202 C201 117.2(4) . . ?
C203 C202 H202 121.4 . . ?
O101 C107 C108 124.4(4) . . ?
O101 C107 C106 128.8(4) . . ?
C106 C107 C108 106.9(4) . . ?
C215 N202 C219 126.1(6) . . ?
C218 N202 C215 106.9(5) . . ?
C218 N202 C219 126.8(6) . . ?
O1 C7 C8 124.2(4) . . ?
O1 C7 C6 129.2(4) . . ?
C6 C7 C8 106.6(3) . . ?
C1 C6 C7 108.1(4) . . ?
C5 C6 C1 121.0(4) . . ?
C5 C6 C7 131.0(4) . . ?
C217 C216 C208 126.2(4) . . ?
C215 C216 C208 126.7(4) . . ?
C215 C216 C217 107.1(5) . . ?
C114 C109 C108 121.6(4) . . ?
C110 C109 C108 119.6(4) . . ?
C110 C109 C114 118.6(4) . . ?
N101 C108 C116 112.2(4) . . ?
N101 C108 C107 102.0(3) . . ?
N101 C108 C109 111.0(3) . . ?
C116 C108 C107 109.4(4) . . ?
C116 C108 C109 113.8(3) . . ?
C109 C108 C107 107.8(3) . . ?
C201 C205 C207 107.5(4) . . ?
C21 C205 C201 121.4(4) . . ?
C21 C205 C207 131.1(4) . . ?
C202 C203 H203 118.5 . . ?
C202 C203 C204 122.9(4) . . ?
C204 C203 H203 118.5 . . ?
C1 C2 H2 121.1 . . ?
C3 C2 C1 117.8(5) . . ?
C3 C2 H2 121.1 . . ?
C101 C106 C107 108.1(4) . . ?
C105 C106 C101 121.2(5) . . ?
C105 C106 C107 130.6(5) . . ?
C109 C114 H114 120.0 . . ?
C109 C114 C113 119.9(5) . . ?
C113 C114 H114 120.0 . . ?
N2 C15 C16 109.5(4) . . ?
N2 C15 H15 125.3 . . ?
C16 C15 H15 125.3 . . ?
C114 C113 H113 119.9 . . ?
C112 C113 C114 120.3(6) . . ?
C112 C113 H113 119.9 . . ?
N2 C18 H18 126.0 . . ?
C17 C18 N2 108.1(5) . . ?
C17 C18 H18 126.0 . . ?
C209 C210 H210 119.8 . . ?
C209 C210 C211 120.3(5) . . ?
C211 C210 H210 119.8 . . ?
C205 C21 H21 120.5 . . ?
C204 C21 C205 119.1(4) . . ?
C204 C21 H21 120.5 . . ?
C203 C204 H204 120.3 . . ?
C21 C204 C203 119.3(4) . . ?
C21 C204 H204 120.3 . . ?
C14 C9 C8 122.2(6) . . ?
C14 C9 C10 118.8(6) . . ?
C10 C9 C8 119.0(6) . . ?
C113 C112 H112 120.2 . . ?
C111 C112 C113 119.6(5) . . ?
C111 C112 H112 120.2 . . ?
C209 C214 H214 119.8 . . ?
C213 C214 C209 120.4(5) . . ?
C213 C214 H214 119.8 . . ?
C216 C217 H217 127.2 . . ?
C218 C217 C216 105.7(6) . . ?
C218 C217 H217 127.2 . . ?
C16 C17 H17 126.1 . . ?
C18 C17 C16 107.9(5) . . ?
C18 C17 H17 126.1 . . ?
N102 C118 H118 126.3 . . ?
N102 C118 C117 107.5(4) . . ?
C117 C118 H118 126.3 . . ?
C210 C211 H211 120.5 . . ?
C212 C211 C210 118.9(6) . . ?
C212 C211 H211 120.5 . . ?
C116 C117 H117 125.9 . . ?
C118 C117 C116 108.1(4) . . ?
C118 C117 H117 125.9 . . ?
C3 C4 H4 119.8 . . ?
C3 C4 C5 120.4(5) . . ?
C5 C4 H4 119.8 . . ?
C109 C110 H110 119.7 . . ?
C109 C110 C111 120.6(5) . . ?
C111 C110 H110 119.7 . . ?
C211 C212 H212 119.8 . . ?
C213 C212 C211 120.4(5) . . ?
C213 C212 H212 119.8 . . ?
C112 C111 C110 120.9(6) . . ?
C112 C111 H111 119.5 . . ?
C110 C111 H111 119.5 . . ?
N102 C119 H11A 109.2 . . ?
N102 C119 H11B 109.2 . . ?
N102 C119 C120 111.9(6) . . ?
H11A C119 H11B 107.9 . . ?
C120 C119 H11A 109.2 . . ?
C120 C119 H11B 109.2 . . ?
N202 C215 C216 110.0(5) . . ?
N202 C215 H215 125.0 . . ?
C216 C215 H215 125.0 . . ?
C106 C105 H105 121.4 . . ?
C106 C105 C104 117.2(6) . . ?
C104 C105 H105 121.4 . . ?
C101 C102 H102 121.0 . . ?
C103 C102 C101 118.1(6) . . ?
C103 C102 H102 121.0 . . ?
C214 C213 H213 119.6 . . ?
C212 C213 C214 120.7(6) . . ?
C212 C213 H213 119.6 . . ?
N202 C218 C217 110.2(5) . . ?
N202 C218 H218 124.9 . . ?
C217 C218 H218 124.9 . . ?
C2 C3 H3 118.8 . . ?
C4 C3 C2 122.3(5) . . ?
C4 C3 H3 118.8 . . ?
C9 C14 H14 121.0 . . ?
C9 C14 C13 117.9(8) . . ?
C13 C14 H14 121.0 . . ?
C6 C5 H5 120.7 . . ?
C4 C5 C6 118.6(5) . . ?
C4 C5 H5 120.7 . . ?
C14 C13 H13 120.7 . . ?
C12 C13 C14 118.7(8) . . ?
C12 C13 H13 120.7 . . ?
C13 C12 H12 118.5 . . ?
C11 C12 C13 122.9(8) . . ?
C11 C12 H12 118.5 . . ?
C9 C10 H10 118.9 . . ?
C11 C10 C9 122.1(8) . . ?
C11 C10 H10 118.9 . . ?
C105 C104 H104 119.5 . . ?
C105 C104 C103 121.0(6) . . ?
C103 C104 H104 119.5 . . ?
C102 C103 C104 121.9(6) . . ?
C102 C103 H103 119.0 . . ?
C104 C103 H103 119.0 . . ?
C12 C11 C10 119.5(9) . . ?
C12 C11 H11 120.3 . . ?
C10 C11 H11 120.3 . . ?
H22A C220 H22B 109.5 . . ?
H22A C220 H22C 109.5 . . ?
H22B C220 H22C 109.5 . . ?
C219 C220 H22A 109.5 . . ?
C219 C220 H22B 109.5 . . ?
C219 C220 H22C 109.5 . . ?
H20A C20 H20B 109.5 . . ?
H20A C20 H20C 109.5 . . ?
H20B C20 H20C 109.5 . . ?
C19 C20 H20A 109.5 . . ?
C19 C20 H20B 109.5 . . ?
C19 C20 H20C 109.5 . . ?
N2 C19 H19A 109.3 . . ?
N2 C19 H19B 109.3 . . ?
C20 C19 N2 111.7(6) . . ?
C20 C19 H19A 109.3 . . ?
C20 C19 H19B 109.3 . . ?
H19A C19 H19B 107.9 . . ?
N202 C219 H21A 109.4 . . ?
N202 C219 H21B 109.4 . . ?
C220 C219 N202 111.0(6) . . ?
C220 C219 H21A 109.4 . . ?
C220 C219 H21B 109.4 . . ?
H21A C219 H21B 108.0 . . ?
C119 C120 H12A 109.5 . . ?
C119 C120 H12B 109.5 . . ?
C119 C120 H12C 109.5 . . ?
H12A C120 H12B 109.5 . . ?
H12A C120 H12C 109.5 . . ?
H12B C120 H12C 109.5 . . ?

loop_
_geom_bond_atom_site_label_1
_geom_bond_atom_site_label_2
_geom_bond_distance
_geom_bond_site_symmetry_2
_geom_bond_publ_flag
O201 C207 1.229(5) . ?
O101 C107 1.218(6) . ?
O1 C7 1.221(5) . ?
N102 C115 1.364(6) . ?
N102 C118 1.360(7) . ?
N102 C119 1.457(7) . ?
N101 H101 0.8800 . ?
N101 C101 1.360(6) . ?
N101 C108 1.461(5) . ?
N1 H1 0.8800 . ?
N1 C1 1.357(6) . ?
N1 C8 1.452(6) . ?
N201 H201 0.8800 . ?
N201 C201 1.366(5) . ?
N201 C208 1.471(5) . ?
C201 C202 1.406(5) . ?
C201 C205 1.397(5) . ?
C1 C6 1.405(6) . ?
C1 C2 1.398(6) . ?
N2 C15 1.347(7) . ?
N2 C18 1.367(8) . ?
N2 C19 1.479(8) . ?
C101 C106 1.405(7) . ?
C101 C102 1.407(7) . ?
C208 C207 1.571(6) . ?
C208 C209 1.530(6) . ?
C208 C216 1.507(6) . ?
C115 H115 0.9500 . ?
C115 C116 1.377(6) . ?
C8 C16 1.515(7) . ?
C8 C7 1.559(6) . ?
C8 C9 1.525(6) . ?
C116 C108 1.508(6) . ?
C116 C117 1.417(7) . ?
C207 C205 1.436(6) . ?
C209 C210 1.380(7) . ?
C209 C214 1.394(7) . ?
C16 C15 1.364(7) . ?
C16 C17 1.423(7) . ?
C202 H202 0.9500 . ?
C202 C203 1.383(6) . ?
C107 C108 1.567(6) . ?
C107 C106 1.432(7) . ?
N202 C215 1.371(7) . ?
N202 C218 1.363(10) . ?
N202 C219 1.476(9) . ?
C7 C6 1.443(6) . ?
C6 C5 1.389(6) . ?
C216 C217 1.411(7) . ?
C216 C215 1.383(7) . ?
C109 C108 1.541(6) . ?
C109 C114 1.397(6) . ?
C109 C110 1.382(7) . ?
C205 C21 1.385(7) . ?
C203 H203 0.9500 . ?
C203 C204 1.395(7) . ?
C2 H2 0.9500 . ?
C2 C3 1.384(9) . ?
C106 C105 1.395(7) . ?
C114 H114 0.9500 . ?
C114 C113 1.402(8) . ?
C15 H15 0.9500 . ?
C113 H113 0.9500 . ?
C113 C112 1.377(10) . ?
C18 H18 0.9500 . ?
C18 C17 1.352(8) . ?
C210 H210 0.9500 . ?
C210 C211 1.413(8) . ?
C21 H21 0.9500 . ?
C21 C204 1.382(7) . ?
C204 H204 0.9500 . ?
C9 C14 1.365(10) . ?
C9 C10 1.406(9) . ?
C112 H112 0.9500 . ?
C112 C111 1.364(10) . ?
C214 H214 0.9500 . ?
C214 C213 1.386(8) . ?
C217 H217 0.9500 . ?
C217 C218 1.400(9) . ?
C17 H17 0.9500 . ?
C118 H118 0.9500 . ?
C118 C117 1.382(7) . ?
C211 H211 0.9500 . ?
C211 C212 1.399(10) . ?
C117 H117 0.9500 . ?
C4 H4 0.9500 . ?
C4 C3 1.376(9) . ?
C4 C5 1.377(8) . ?
C110 H110 0.9500 . ?
C110 C111 1.389(7) . ?
C212 H212 0.9500 . ?
C212 C213 1.359(10) . ?
C111 H111 0.9500 . ?
C119 H11A 0.9900 . ?
C119 H11B 0.9900 . ?
C119 C120 1.481(12) . ?
C215 H215 0.9500 . ?
C105 H105 0.9500 . ?
C105 C104 1.396(10) . ?
C102 H102 0.9500 . ?
C102 C103 1.356(9) . ?
C213 H213 0.9500 . ?
C218 H218 0.9500 . ?
C3 H3 0.9500 . ?
C14 H14 0.9500 . ?
C14 C13 1.459(11) . ?
C5 H5 0.9500 . ?
C13 H13 0.9500 . ?
C13 C12 1.371(14) . ?
C12 H12 0.9500 . ?
C12 C11 1.310(13) . ?
C10 H10 0.9500 . ?
C10 C11 1.364(8) . ?
C104 H104 0.9500 . ?
C104 C103 1.405(11) . ?
C103 H103 0.9500 . ?
C11 H11 0.9500 . ?
C220 H22A 0.9800 . ?
C220 H22B 0.9800 . ?
C220 H22C 0.9800 . ?
C220 C219 1.459(10) . ?
C20 H20A 0.9800 . ?
C20 H20B 0.9800 . ?
C20 H20C 0.9800 . ?
C20 C19 1.465(11) . ?
C19 H19A 0.9900 . ?
C19 H19B 0.9900 . ?
C219 H21A 0.9900 . ?
C219 H21B 0.9900 . ?
C120 H12A 0.9800 . ?
C120 H12B 0.9800 . ?
C120 H12C 0.9800 . ?

loop_
_geom_hbond_atom_site_label_D
_geom_hbond_atom_site_label_H
_geom_hbond_atom_site_label_A
_geom_hbond_distance_DH
_geom_hbond_distance_HA
_geom_hbond_distance_DA
_geom_hbond_angle_DHA
_geom_hbond_site_symmetry_A
_geom_hbond_publ_flag
N1 H1 O1 0.88 2.01 2.872(5) 167.1 3_465 yes
N201 H201 O201 0.88 2.10 2.895(5) 149.1 3_565 yes

loop_
_geom_torsion_atom_site_label_1
_geom_torsion_atom_site_label_2
_geom_torsion_atom_site_label_3
_geom_torsion_atom_site_label_4
_geom_torsion
_geom_torsion_site_symmetry_1
_geom_torsion_site_symmetry_2
_geom_torsion_site_symmetry_3
_geom_torsion_site_symmetry_4
_geom_torsion_publ_flag
O201 C207 C205 C201 178.2(4) . . . . ?
O201 C207 C205 C21 -0.8(9) . . . . ?
O101 C107 C108 N101 -179.0(4) . . . . ?
O101 C107 C108 C116 62.1(5) . . . . ?
O101 C107 C108 C109 -62.0(5) . . . . ?
O101 C107 C106 C101 -177.7(5) . . . . ?
O101 C107 C106 C105 0.2(9) . . . . ?
O1 C7 C6 C1 177.5(5) . . . . ?
O1 C7 C6 C5 -1.6(10) . . . . ?
N102 C115 C116 C108 -178.3(4) . . . . ?
N102 C115 C116 C117 2.0(6) . . . . ?
N102 C118 C117 C116 0.3(7) . . . . ?
N101 C101 C106 C107 -5.4(5) . . . . ?
N101 C101 C106 C105 176.4(5) . . . . ?
N101 C101 C102 C103 -176.8(5) . . . . ?
N1 C1 C6 C7 -0.6(5) . . . . ?
N1 C1 C6 C5 178.6(5) . . . . ?
N1 C1 C2 C3 -175.7(5) . . . . ?
N1 C8 C16 C15 41.5(6) . . . . ?
N1 C8 C16 C17 -137.9(5) . . . . ?
N1 C8 C7 O1 -174.8(5) . . . . ?
N1 C8 C7 C6 6.4(5) . . . . ?
N1 C8 C9 C14 14.7(6) . . . . ?
N1 C8 C9 C10 -165.0(4) . . . . ?
N201 C201 C202 C203 -177.6(4) . . . . ?
N201 C201 C205 C207 -2.4(5) . . . . ?
N201 C201 C205 C21 176.7(4) . . . . ?
N201 C208 C207 O201 -174.7(4) . . . . ?
N201 C208 C207 C205 6.1(4) . . . . ?
N201 C208 C209 C210 58.5(5) . . . . ?
N201 C208 C209 C214 -122.8(4) . . . . ?
N201 C208 C216 C217 39.8(7) . . . . ?
N201 C208 C216 C215 -142.0(5) . . . . ?
C201 N201 C208 C207 -7.7(4) . . . . ?
C201 N201 C208 C209 -124.3(4) . . . . ?
C201 N201 C208 C216 107.5(4) . . . . ?
C201 C202 C203 C204 0.4(7) . . . . ?
C201 C205 C21 C204 1.6(8) . . . . ?
C1 N1 C8 C16 107.3(4) . . . . ?
C1 N1 C8 C7 -7.1(5) . . . . ?
C1 N1 C8 C9 -126.5(4) . . . . ?
C1 C6 C5 C4 -3.1(9) . . . . ?
C1 C2 C3 C4 -2.0(9) . . . . ?
N2 C18 C17 C16 -0.3(6) . . . . ?
C101 N101 C108 C116 113.0(4) . . . . ?
C101 N101 C108 C107 -3.9(4) . . . . ?
C101 N101 C108 C109 -118.5(4) . . . . ?
C101 C106 C105 C104 1.7(8) . . . . ?
C101 C102 C103 C104 0.3(9) . . . . ?
C208 N201 C201 C202 -174.6(4) . . . . ?
C208 N201 C201 C205 6.8(5) . . . . ?
C208 C207 C205 C201 -2.6(5) . . . . ?
C208 C207 C205 C21 178.4(5) . . . . ?
C208 C209 C210 C211 179.0(4) . . . . ?
C208 C209 C214 C213 -179.0(4) . . . . ?
C208 C216 C217 C218 -178.4(5) . . . . ?
C208 C216 C215 N202 179.5(5) . . . . ?
C115 N102 C118 C117 1.0(7) . . . . ?
C115 N102 C119 C120 93.5(9) . . . . ?
C115 C116 C108 N101 22.4(6) . . . . ?
C115 C116 C108 C107 134.8(5) . . . . ?
C115 C116 C108 C109 -104.6(5) . . . . ?
C115 C116 C117 C118 -1.4(6) . . . . ?
C8 N1 C1 C6 5.2(5) . . . . ?
C8 N1 C1 C2 -176.5(4) . . . . ?
C8 C16 C15 N2 178.9(4) . . . . ?
C8 C16 C17 C18 -179.3(5) . . . . ?
C8 C7 C6 C1 -3.8(5) . . . . ?
C8 C7 C6 C5 177.1(6) . . . . ?
C8 C9 C14 C13 -179.1(5) . . . . ?
C8 C9 C10 C11 179.9(5) . . . . ?
C207 C208 C209 C210 -52.4(5) . . . . ?
C207 C208 C209 C214 126.4(4) . . . . ?
C207 C208 C216 C217 150.4(5) . . . . ?
C207 C208 C216 C215 -31.5(6) . . . . ?
C207 C205 C21 C204 -179.5(5) . . . . ?
C209 C208 C207 O201 -58.0(5) . . . . ?
C209 C208 C207 C205 122.8(4) . . . . ?
C209 C208 C216 C217 -86.2(6) . . . . ?
C209 C208 C216 C215 91.9(6) . . . . ?
C209 C210 C211 C212 0.5(8) . . . . ?
C209 C214 C213 C212 -0.6(8) . . . . ?
C16 C8 C7 O1 69.2(6) . . . . ?
C16 C8 C7 C6 -109.6(4) . . . . ?
C16 C8 C9 C14 139.5(5) . . . . ?
C16 C8 C9 C10 -40.2(6) . . . . ?
C202 C201 C205 C207 178.9(4) . . . . ?
C202 C201 C205 C21 -2.0(7) . . . . ?
C202 C203 C204 C21 -0.7(8) . . . . ?
C107 C106 C105 C104 -176.0(5) . . . . ?
C7 C8 C16 C15 151.9(4) . . . . ?
C7 C8 C16 C17 -27.6(6) . . . . ?
C7 C8 C9 C14 -98.7(6) . . . . ?
C7 C8 C9 C10 81.6(5) . . . . ?
C7 C6 C5 C4 175.8(6) . . . . ?
C6 C1 C2 C3 2.4(7) . . . . ?
C216 C208 C207 O201 67.9(5) . . . . ?
C216 C208 C207 C205 -111.3(4) . . . . ?
C216 C208 C209 C210 -174.9(4) . . . . ?
C216 C208 C209 C214 3.9(6) . . . . ?
C216 C217 C218 N202 -3.2(9) . . . . ?
C109 C114 C113 C112 1.4(8) . . . . ?
C109 C110 C111 C112 0.2(8) . . . . ?
C108 N101 C101 C106 6.0(5) . . . . ?
C108 N101 C101 C102 -177.5(5) . . . . ?
C108 C116 C117 C118 179.0(5) . . . . ?
C108 C107 C106 C101 2.7(5) . . . . ?
C108 C107 C106 C105 -179.3(5) . . . . ?
C108 C109 C114 C113 -177.0(4) . . . . ?
C108 C109 C110 C111 176.3(4) . . . . ?
C205 C201 C202 C203 1.0(6) . . . . ?
C205 C21 C204 C203 -0.3(8) . . . . ?
C2 C1 C6 C7 -179.0(4) . . . . ?
C2 C1 C6 C5 0.1(7) . . . . ?
C106 C101 C102 C103 -0.7(8) . . . . ?
C106 C107 C108 N101 0.6(4) . . . . ?
C106 C107 C108 C116 -118.3(4) . . . . ?
C106 C107 C108 C109 117.5(4) . . . . ?
C106 C105 C104 C103 -2.1(10) . . . . ?
C114 C109 C108 N101 -158.3(4) . . . . ?
C114 C109 C108 C116 -30.6(6) . . . . ?
C114 C109 C108 C107 90.9(5) . . . . ?
C114 C109 C110 C111 0.6(7) . . . . ?
C114 C113 C112 C111 -0.6(9) . . . . ?
C15 N2 C18 C17 -0.7(6) . . . . ?
C15 N2 C19 C20 -70.4(8) . . . . ?
C15 C16 C17 C18 1.1(6) . . . . ?
C113 C112 C111 C110 -0.2(9) . . . . ?
C18 N2 C15 C16 1.4(6) . . . . ?
C18 N2 C19 C20 107.1(7) . . . . ?
C210 C209 C214 C213 -0.2(7) . . . . ?
C210 C211 C212 C213 -1.3(8) . . . . ?
C9 C8 C16 C15 -84.2(6) . . . . ?
C9 C8 C16 C17 96.3(6) . . . . ?
C9 C8 C7 O1 -55.2(7) . . . . ?
C9 C8 C7 C6 126.0(5) . . . . ?
C9 C14 C13 C12 -0.9(10) . . . . ?
C9 C10 C11 C12 -0.8(9) . . . . ?
C214 C209 C210 C211 0.2(7) . . . . ?
C217 C216 C215 N202 -2.1(7) . . . . ?
C17 C16 C15 N2 -1.5(6) . . . . ?
C118 N102 C115 C116 -2.0(6) . . . . ?
C118 N102 C119 C120 -83.2(9) . . . . ?
C211 C212 C213 C214 1.3(8) . . . . ?
C117 C116 C108 N101 -158.0(5) . . . . ?
C117 C116 C108 C107 -45.6(6) . . . . ?
C117 C116 C108 C109 74.9(6) . . . . ?
C110 C109 C108 N101 26.2(5) . . . . ?
C110 C109 C108 C116 153.8(4) . . . . ?
C110 C109 C108 C107 -84.7(5) . . . . ?
C110 C109 C114 C113 -1.4(7) . . . . ?
C119 N102 C115 C116 -179.1(5) . . . . ?
C119 N102 C118 C117 178.2(6) . . . . ?
C215 N202 C218 C217 1.9(9) . . . . ?
C215 N202 C219 C220 -121.9(7) . . . . ?
C215 C216 C217 C218 3.2(7) . . . . ?
C105 C104 C103 C102 1.1(11) . . . . ?
C102 C101 C106 C107 177.8(4) . . . . ?
C102 C101 C106 C105 -0.3(7) . . . . ?
C218 N202 C215 C216 0.1(8) . . . . ?
C218 N202 C219 C220 63.4(11) . . . . ?
C3 C4 C5 C6 3.6(10) . . . . ?
C14 C9 C10 C11 0.2(8) . . . . ?
C14 C13 C12 C11 0.4(11) . . . . ?
C5 C4 C3 C2 -1.0(10) . . . . ?
C13 C12 C11 C10 0.5(11) . . . . ?
C10 C9 C14 C13 0.6(8) . . . . ?
C19 N2 C15 C16 179.3(5) . . . . ?
C19 N2 C18 C17 -178.5(6) . . . . ?
C219 N202 C215 C216 -175.4(6) . . . . ?
C219 N202 C218 C217 177.4(7) . . . . ?
